data_4327289
loop_
_publ_author_name
'Martin Minelli'
'Frances Namuswe'
'Daniel Jeffrey'
'Amy L. Morrow'
'Ilia A. Guzei'
'Dale Swenson'
'Eberhard Bothe'
'Thomas Weyherm\"uller'

_publ_section_title
;
 Synthesis, Structure, and Characterization of Molybdenum(VI) Imido
 Complexes with N-Salicylidene-2-aminophenol
;
_journal_name_full 'Inorganic Chemistry'
_journal_page_first 5455
_journal_page_last 5464
_journal_paper_doi 10.1021/ic060370+
_journal_volume 45
_journal_year 2006
_chemical_formula_sum 'C28 H25 Mo N3 O3'
_chemical_formula_weight 547.45
_chemical_name_systematic
; 
 ? 
;
_space_group_IT_number 14
_symmetry_cell_setting monoclinic
_symmetry_space_group_name_Hall '-P 2yn'
_symmetry_space_group_name_H-M 'P 1 21/n 1'
_atom_sites_solution_hydrogens geom
_atom_sites_solution_primary direct
_atom_sites_solution_secondary difmap
_audit_creation_method SHELXL-97
_cell_angle_alpha 90.00
_cell_angle_beta 101.838(2)
_cell_angle_gamma 90.00
_cell_formula_units_Z 4
_cell_length_a 8.5450(11)
_cell_length_b 16.939(2)
_cell_length_c 16.750(2)
_cell_measurement_temperature 100(2)
_cell_volume 2372.9(5)
_computing_structure_refinement 'SHELXL-97 (Sheldrick, 1997)'
_computing_structure_solution 'SHELXS-97 (Sheldrick, 1990)'
_diffrn_ambient_temperature 100(2)
_diffrn_measured_fraction_theta_full 0.999
_diffrn_measured_fraction_theta_max 0.999
_diffrn_radiation_monochromator graphite
_diffrn_radiation_source 'fine-focus sealed tube'
_diffrn_radiation_type MoK\a
_diffrn_radiation_wavelength 0.71073
_diffrn_reflns_av_R_equivalents 0.0453
_diffrn_reflns_av_sigmaI/netI 0.0260
_diffrn_reflns_limit_h_max 10
_diffrn_reflns_limit_h_min -10
_diffrn_reflns_limit_k_max 21
_diffrn_reflns_limit_k_min -21
_diffrn_reflns_limit_l_max 20
_diffrn_reflns_limit_l_min -20
_diffrn_reflns_number 41347
_diffrn_reflns_theta_full 26.46
_diffrn_reflns_theta_max 26.46
_diffrn_reflns_theta_min 2.40
_exptl_absorpt_coefficient_mu 0.589
_exptl_absorpt_correction_T_max 0.8814
_exptl_absorpt_correction_T_min 0.8028
_exptl_crystal_density_diffrn 1.532
_exptl_crystal_F_000 1120
_exptl_crystal_size_max 0.39
_exptl_crystal_size_mid 0.34
_exptl_crystal_size_min 0.22
_refine_diff_density_max 0.758
_refine_diff_density_min -0.617
_refine_diff_density_rms 0.070
_refine_ls_extinction_method none
_refine_ls_goodness_of_fit_ref 1.132
_refine_ls_hydrogen_treatment mixed
_refine_ls_matrix_type full
_refine_ls_number_parameters 327
_refine_ls_number_reflns 4890
_refine_ls_number_restraints 0
_refine_ls_restrained_S_all 1.132
_refine_ls_R_factor_all 0.0402
_refine_ls_R_factor_gt 0.0370
_refine_ls_shift/su_max 0.000
_refine_ls_shift/su_mean 0.000
_refine_ls_structure_factor_coef Fsqd
_refine_ls_weighting_details 'calc w=1/[\s^2^(Fo^2^)+(0.0319P)^2^+3.5011P] where P=(Fo^2^+2Fc^2^)/3'
_refine_ls_weighting_scheme calc
_refine_ls_wR_factor_gt 0.0883
_refine_ls_wR_factor_ref 0.0899
_reflns_number_gt 4594
_reflns_number_total 4890
_reflns_threshold_expression >2sigma(I)
_cod_data_source_file ic0603702Bsi20060306_025323_2.cif
_cod_data_source_block 2
_cod_database_code 4327289

loop_
_symmetry_equiv_pos_as_xyz
'x, y, z'
'-x+1/2, y+1/2, -z+1/2'
'-x, -y, -z'
'x-1/2, -y-1/2, z-1/2'

loop_
_atom_site_label
_atom_site_type_symbol
_atom_site_fract_x
_atom_site_fract_y
_atom_site_fract_z
_atom_site_U_iso_or_equiv
_atom_site_adp_type
_atom_site_occupancy
_atom_site_symmetry_multiplicity
_atom_site_calc_flag
_atom_site_refinement_flags
_atom_site_disorder_assembly
_atom_site_disorder_group
Mo Mo 0.29332(3) 0.137994(13) 0.351991(13) 0.02470(9) Uani 1 1 d . . .
O1 O 0.5091(2) 0.18475(11) 0.41326(11) 0.0268(4) Uani 1 1 d . A .
O2 O 0.4417(2) 0.06733(12) 0.30962(15) 0.0413(5) Uani 1 1 d . A .
O3 O 0.1938(3) 0.18605(18) 0.43815(13) 0.0552(7) Uani 1 1 d . A .
N1 N 0.1236(3) 0.11673(13) 0.27687(13) 0.0236(4) Uani 1 1 d . A .
N2 N 0.3046(2) 0.24221(12) 0.30037(12) 0.0214(4) Uani 1 1 d . A .
H2 H 0.2326 0.2556 0.2570 0.026 Uiso 1 1 calc R . .
N3 N 0.2799(4) 0.04754(19) 0.44452(18) 0.0207(6) Uani 0.669(3) 1 d P A 1
C22 C 0.3290(5) -0.0242(2) 0.4423(2) 0.0233(7) Uani 0.669(3) 1 d P A 1
H22 H 0.3138 -0.0599 0.4838 0.028 Uiso 0.669(3) 1 calc PR A 1
C22A C 0.2806(9) -0.0039(5) 0.4779(5) 0.0233(7) Uani 0.331(3) 1 d P A 2
H22A H 0.2937 -0.0545 0.5027 0.028 Uiso 0.331(3) 1 calc PR A 2
N3A N 0.3315(7) 0.0152(4) 0.4127(4) 0.0207(6) Uani 0.331(3) 1 d P A 2
C1 C 0.0079(3) 0.11738(14) 0.20578(15) 0.0226(5) Uani 1 1 d . . .
C2 C 0.0520(3) 0.10187(16) 0.13041(16) 0.0278(6) Uani 1 1 d . A .
C3 C -0.0662(4) 0.10154(17) 0.06038(17) 0.0323(6) Uani 1 1 d . . .
H3 H -0.0373 0.0925 0.0093 0.039 Uiso 1 1 calc R A .
C4 C -0.2267(4) 0.11414(18) 0.06244(19) 0.0356(7) Uani 1 1 d . A .
C5 C -0.2671(3) 0.12926(17) 0.13724(19) 0.0340(6) Uani 1 1 d . . .
H5 H -0.3763 0.1377 0.1390 0.041 Uiso 1 1 calc R A .
C6 C -0.1535(3) 0.13250(15) 0.20952(17) 0.0274(6) Uani 1 1 d . A .
C7 C 0.2231(3) 0.0841(2) 0.12715(18) 0.0377(7) Uani 1 1 d . . .
H7A H 0.2566 0.0354 0.1574 0.057 Uiso 1 1 calc R A .
H7B H 0.2914 0.1278 0.1517 0.057 Uiso 1 1 calc R . .
H7C H 0.2326 0.0774 0.0702 0.057 Uiso 1 1 calc R . .
C8 C -0.3516(4) 0.1115(3) -0.0151(2) 0.0565(10) Uani 1 1 d . . .
H8A H -0.4580 0.1087 -0.0019 0.085 Uiso 1 1 calc R A .
H8B H -0.3343 0.0649 -0.0469 0.085 Uiso 1 1 calc R . .
H8C H -0.3439 0.1593 -0.0471 0.085 Uiso 1 1 calc R . .
C9 C -0.1997(4) 0.15440(19) 0.2884(2) 0.0389(7) Uani 1 1 d . . .
H9A H -0.2347 0.2096 0.2861 0.058 Uiso 1 1 calc R A .
H9B H -0.1073 0.1477 0.3335 0.058 Uiso 1 1 calc R . .
H9C H -0.2871 0.1202 0.2973 0.058 Uiso 1 1 calc R . .
C10 C 0.4259(3) 0.29373(15) 0.33280(14) 0.0210(5) Uani 1 1 d . . .
C11 C 0.4437(3) 0.37171(15) 0.30920(15) 0.0248(5) Uani 1 1 d . A .
H11 H 0.3629 0.3965 0.2697 0.030 Uiso 1 1 calc R . .
C12 C 0.5805(3) 0.41198(16) 0.34424(16) 0.0284(6) Uani 1 1 d . . .
H12 H 0.5951 0.4648 0.3282 0.034 Uiso 1 1 calc R A .
C13 C 0.6980(3) 0.37585(17) 0.40309(17) 0.0299(6) Uani 1 1 d . A .
H13 H 0.7924 0.4043 0.4258 0.036 Uiso 1 1 calc R . .
C14 C 0.6800(3) 0.29970(17) 0.42904(16) 0.0285(6) Uani 1 1 d . . .
H14 H 0.7605 0.2762 0.4696 0.034 Uiso 1 1 calc R A .
C15 C 0.5412(3) 0.25748(15) 0.39471(15) 0.0230(5) Uani 1 1 d . A .
C16 C 0.4565(3) -0.01057(16) 0.31470(18) 0.0293(6) Uani 1 1 d . . .
C17 C 0.5296(3) -0.05142(17) 0.25984(17) 0.0311(6) Uani 1 1 d . A .
H17 H 0.5588 -0.0241 0.2155 0.037 Uiso 1 1 calc R . .
C18 C 0.5594(3) -0.13081(17) 0.26964(18) 0.0319(6) Uani 1 1 d . . .
H18 H 0.6102 -0.1581 0.2324 0.038 Uiso 1 1 calc R A .
C19 C 0.5157(3) -0.17167(17) 0.33393(18) 0.0338(6) Uani 1 1 d . A .
H19 H 0.5380 -0.2265 0.3409 0.041 Uiso 1 1 calc R . .
C20 C 0.4403(3) -0.13249(18) 0.38700(17) 0.0343(6) Uani 1 1 d . . .
H20 H 0.4103 -0.1606 0.4306 0.041 Uiso 1 1 calc R A .
C21 C 0.4072(3) -0.05243(18) 0.37796(17) 0.0308(6) Uani 1 1 d . A .
C23 C 0.1959(3) 0.0664(2) 0.51003(18) 0.0461(9) Uani 1 1 d . . .
C24 C 0.1549(4) 0.0236(2) 0.5740(2) 0.0474(9) Uani 1 1 d . A .
H24 H 0.1875 -0.0299 0.5825 0.057 Uiso 1 1 calc R . .
C25 C 0.0675(4) 0.0585(2) 0.62489(18) 0.0398(7) Uani 1 1 d . . .
H25 H 0.0395 0.0294 0.6683 0.048 Uiso 1 1 calc R A .
C26 C 0.0206(3) 0.13665(18) 0.61212(16) 0.0314(6) Uani 1 1 d . A .
H26 H -0.0399 0.1610 0.6469 0.038 Uiso 1 1 calc R . .
C27 C 0.0614(3) 0.1792(2) 0.54920(16) 0.0329(6) Uani 1 1 d . . .
H27 H 0.0289 0.2327 0.5408 0.039 Uiso 1 1 calc R A .
C28 C 0.1498(3) 0.1439(2) 0.49816(17) 0.0387(8) Uani 1 1 d . A .

loop_
_atom_site_aniso_label
_atom_site_aniso_U_11
_atom_site_aniso_U_22
_atom_site_aniso_U_33
_atom_site_aniso_U_23
_atom_site_aniso_U_13
_atom_site_aniso_U_12
Mo 0.02403(13) 0.02881(14) 0.01975(12) 0.00611(9) 0.00097(9) -0.00568(9)
O1 0.0258(9) 0.0283(10) 0.0233(9) 0.0060(7) -0.0019(7) -0.0023(8)
O2 0.0283(10) 0.0222(10) 0.0689(15) -0.0054(10) -0.0006(10) 0.0010(8)
O3 0.0463(14) 0.098(2) 0.0256(11) -0.0146(12) 0.0164(10) -0.0292(14)
N1 0.0256(11) 0.0234(11) 0.0228(11) 0.0014(8) 0.0071(9) -0.0040(9)
N2 0.0207(10) 0.0265(11) 0.0161(9) 0.0018(8) 0.0014(8) 0.0006(8)
N3 0.0173(14) 0.0248(16) 0.0189(15) -0.0008(12) 0.0014(11) -0.0035(11)
C22 0.0241(19) 0.0269(19) 0.0166(19) 0.0044(15) -0.0012(13) -0.0055(15)
C22A 0.0241(19) 0.0269(19) 0.0166(19) 0.0044(15) -0.0012(13) -0.0055(15)
N3A 0.0173(14) 0.0248(16) 0.0189(15) -0.0008(12) 0.0014(11) -0.0035(11)
C1 0.0233(12) 0.0190(12) 0.0250(12) 0.0004(9) 0.0038(10) -0.0034(9)
C2 0.0291(14) 0.0275(13) 0.0273(13) 0.0023(11) 0.0068(11) -0.0004(11)
C3 0.0371(15) 0.0337(15) 0.0252(13) 0.0015(11) 0.0041(11) -0.0002(12)
C4 0.0336(15) 0.0325(15) 0.0351(15) -0.0013(12) -0.0062(12) -0.0019(12)
C5 0.0220(13) 0.0305(15) 0.0464(17) -0.0016(12) 0.0000(12) -0.0011(11)
C6 0.0261(13) 0.0215(12) 0.0349(14) 0.0008(11) 0.0071(11) -0.0041(10)
C7 0.0338(15) 0.0541(19) 0.0270(14) 0.0033(13) 0.0101(12) 0.0084(14)
C8 0.0417(19) 0.071(3) 0.047(2) -0.0094(18) -0.0154(16) -0.0002(18)
C9 0.0333(16) 0.0414(17) 0.0465(18) -0.0061(14) 0.0188(14) -0.0031(13)
C10 0.0223(12) 0.0258(12) 0.0161(11) -0.0007(9) 0.0069(9) 0.0014(10)
C11 0.0285(13) 0.0258(13) 0.0206(12) 0.0023(10) 0.0063(10) 0.0029(10)
C12 0.0333(14) 0.0246(13) 0.0295(13) -0.0005(11) 0.0115(11) -0.0031(11)
C13 0.0252(13) 0.0351(15) 0.0291(14) -0.0066(11) 0.0048(11) -0.0062(11)
C14 0.0239(13) 0.0347(15) 0.0248(13) -0.0006(11) 0.0000(10) 0.0007(11)
C15 0.0246(13) 0.0259(13) 0.0188(11) 0.0007(10) 0.0048(10) 0.0005(10)
C16 0.0191(12) 0.0248(13) 0.0391(15) -0.0051(11) -0.0055(11) -0.0007(10)
C17 0.0261(13) 0.0343(15) 0.0309(14) 0.0020(11) 0.0012(11) -0.0032(11)
C18 0.0253(14) 0.0331(15) 0.0357(15) -0.0131(12) 0.0025(11) 0.0023(11)
C19 0.0292(14) 0.0251(14) 0.0400(16) -0.0011(12) -0.0095(12) 0.0009(11)
C20 0.0282(14) 0.0455(17) 0.0245(13) 0.0031(12) -0.0057(11) -0.0085(12)
C21 0.0191(12) 0.0409(16) 0.0291(13) -0.0135(12) -0.0029(10) -0.0002(11)
C23 0.0187(13) 0.090(3) 0.0273(15) -0.0279(17) -0.0015(11) -0.0036(15)
C24 0.0379(17) 0.0449(18) 0.0476(19) -0.0197(15) -0.0184(15) 0.0095(14)
C25 0.0426(17) 0.0483(18) 0.0244(14) 0.0000(13) -0.0026(12) -0.0054(14)
C26 0.0267(14) 0.0470(17) 0.0213(13) -0.0041(12) 0.0067(11) -0.0007(12)
C27 0.0240(13) 0.0496(18) 0.0239(13) 0.0012(12) 0.0021(11) -0.0016(12)
C28 0.0228(13) 0.072(2) 0.0202(13) -0.0082(13) 0.0031(11) -0.0126(14)

loop_
_atom_type_symbol
_atom_type_description
_atom_type_scat_dispersion_real
_atom_type_scat_dispersion_imag
_atom_type_scat_source
C C 0.0033 0.0016 'International Tables Vol C Tables 4.2.6.8 and 6.1.1.4'
H H 0.0000 0.0000 'International Tables Vol C Tables 4.2.6.8 and 6.1.1.4'
N N 0.0061 0.0033 'International Tables Vol C Tables 4.2.6.8 and 6.1.1.4'
O O 0.0106 0.0060 'International Tables Vol C Tables 4.2.6.8 and 6.1.1.4'
Mo Mo -1.6832 0.6857 'International Tables Vol C Tables 4.2.6.8 and 6.1.1.4'

loop_
_geom_angle_atom_site_label_1
_geom_angle_atom_site_label_2
_geom_angle_atom_site_label_3
_geom_angle
N1 Mo N2 88.67(9)
N1 Mo O2 96.60(9)
N2 Mo O2 106.93(9)
N1 Mo O3 101.00(10)
N2 Mo O3 91.05(10)
O2 Mo O3 155.10(11)
N1 Mo O1 162.71(8)
N2 Mo O1 75.96(8)
O2 Mo O1 80.70(8)
O3 Mo O1 87.35(8)
N1 Mo N3 101.99(10)
N2 Mo N3 160.87(10)
O2 Mo N3 87.78(11)
O3 Mo N3 71.48(12)
O1 Mo N3 94.99(9)
N1 Mo N3A 98.78(17)
N2 Mo N3A 169.13(17)
O2 Mo N3A 64.53(18)
O3 Mo N3A 95.25(19)
O1 Mo N3A 95.45(16)
N3 Mo N3A 23.78(17)
C15 O1 Mo 116.67(15)
C16 O2 Mo 129.7(2)
C28 O3 Mo 123.3(2)
C1 N1 Mo 163.20(18)
C10 N2 Mo 119.55(16)
C22 N3 C23 116.2(3)
C22 N3 Mo 124.9(3)
C23 N3 Mo 118.7(3)
N3 C22 C21 122.1(4)
N3A C22A C23 111.3(6)
C22A N3A C21 112.6(7)
C22A N3A Mo 123.7(6)
C21 N3A Mo 123.6(4)
N1 C1 C2 119.5(2)
N1 C1 C6 119.6(2)
C2 C1 C6 120.9(2)
C3 C2 C1 118.4(3)
C3 C2 C7 121.0(3)
C1 C2 C7 120.6(2)
C2 C3 C4 122.0(3)
C5 C4 C3 118.5(3)
C5 C4 C8 121.4(3)
C3 C4 C8 120.1(3)
C6 C5 C4 122.3(3)
C5 C6 C1 117.9(3)
C5 C6 C9 120.9(3)
C1 C6 C9 121.2(3)
N2 C10 C11 127.2(2)
N2 C10 C15 111.6(2)
C11 C10 C15 121.2(2)
C12 C11 C10 118.7(2)
C11 C12 C13 120.6(3)
C14 C13 C12 121.5(3)
C13 C14 C15 119.1(2)
O1 C15 C14 125.6(2)
O1 C15 C10 115.6(2)
C14 C15 C10 118.8(2)
O2 C16 C17 120.0(3)
O2 C16 C21 120.6(3)
C17 C16 C21 119.3(3)
C18 C17 C16 120.3(3)
C17 C18 C19 120.4(3)
C20 C19 C18 119.8(3)
C19 C20 C21 121.0(3)
C20 C21 C16 119.2(3)
C20 C21 C22 110.7(3)
C16 C21 C22 130.0(3)
C20 C21 N3A 143.4(4)
C16 C21 N3A 97.3(4)
C22 C21 N3A 32.8(3)
C28 C23 C24 119.9(3)
C28 C23 N3 105.7(3)
C24 C23 N3 134.4(4)
C28 C23 C22A 145.7(4)
C24 C23 C22A 94.4(4)
N3 C23 C22A 40.1(3)
C25 C24 C23 120.3(3)
C24 C25 C26 119.4(3)
C27 C26 C25 120.4(3)
C26 C27 C28 120.0(3)
O3 C28 C23 119.9(3)
O3 C28 C27 120.1(3)
C23 C28 C27 120.0(3)

loop_
_geom_bond_atom_site_label_1
_geom_bond_atom_site_label_2
_geom_bond_distance
Mo N1 1.751(2)
Mo N2 1.977(2)
Mo O2 1.978(2)
Mo O3 1.993(2)
Mo O1 2.0744(18)
Mo N3 2.199(3)
Mo N3A 2.309(7)
O1 C15 1.313(3)
O2 C16 1.327(3)
O3 C28 1.348(4)
N1 C1 1.383(3)
N2 C10 1.378(3)
N3 C22 1.290(5)
N3 C23 1.464(4)
C22 C21 1.459(5)
C22A N3A 1.296(10)
C22A C23 1.546(9)
N3A C21 1.492(7)
C1 C2 1.414(4)
C1 C6 1.416(4)
C2 C3 1.382(4)
C2 C7 1.504(4)
C3 C4 1.396(4)
C4 C5 1.390(4)
C4 C8 1.503(4)
C5 C6 1.389(4)
C6 C9 1.502(4)
C10 C11 1.396(3)
C10 C15 1.416(3)
C11 C12 1.377(4)
C12 C13 1.396(4)
C13 C14 1.380(4)
C14 C15 1.403(4)
C16 C17 1.396(4)
C16 C21 1.409(4)
C17 C18 1.372(4)
C18 C19 1.394(4)
C19 C20 1.371(4)
C20 C21 1.387(4)
C23 C28 1.373(5)
C23 C24 1.398(5)
C24 C25 1.376(5)
C25 C26 1.386(4)
C26 C27 1.380(4)
C27 C28 1.387(4)

loop_
_geom_torsion_atom_site_label_1
_geom_torsion_atom_site_label_2
_geom_torsion_atom_site_label_3
_geom_torsion_atom_site_label_4
_geom_torsion
N1 Mo O1 C15 32.8(4)
N2 Mo O1 C15 4.96(17)
O2 Mo O1 C15 115.15(18)
O3 Mo O1 C15 -86.78(19)
N3 Mo O1 C15 -157.93(19)
N3A Mo O1 C15 178.2(2)
N1 Mo O2 C16 -76.5(2)
N2 Mo O2 C16 -167.2(2)
O3 Mo O2 C16 58.3(3)
O1 Mo O2 C16 120.7(2)
N3 Mo O2 C16 25.3(2)
N3A Mo O2 C16 20.1(3)
N1 Mo O3 C28 90.4(2)
N2 Mo O3 C28 179.3(2)
O2 Mo O3 C28 -43.8(3)
O1 Mo O3 C28 -104.9(2)
N3 Mo O3 C28 -8.7(2)
N3A Mo O3 C28 -9.6(3)
N2 Mo N1 C1 20.2(7)
O2 Mo N1 C1 -86.7(7)
O3 Mo N1 C1 111.0(7)
O1 Mo N1 C1 -6.8(9)
N3 Mo N1 C1 -175.9(7)
N3A Mo N1 C1 -151.9(7)
N1 Mo N2 C10 -179.28(18)
O2 Mo N2 C10 -82.78(18)
O3 Mo N2 C10 79.74(18)
O1 Mo N2 C10 -7.27(17)
N3 Mo N2 C10 56.2(4)
N3A Mo N2 C10 -45.7(9)
N1 Mo N3 C22 82.3(3)
N2 Mo N3 C22 -155.0(3)
O2 Mo N3 C22 -14.0(3)
O3 Mo N3 C22 -179.9(3)
O1 Mo N3 C22 -94.4(3)
N3A Mo N3 C22 -2.2(4)
N1 Mo N3 C23 -91.5(2)
N2 Mo N3 C23 31.1(4)
O2 Mo N3 C23 172.2(2)
O3 Mo N3 C23 6.2(2)
O1 Mo N3 C23 91.7(2)
N3A Mo N3 C23 -176.1(5)
C23 N3 C22 C21 176.8(3)
Mo N3 C22 C21 2.8(5)
C23 C22A N3A C21 -177.3(4)
C23 C22A N3A Mo -1.4(8)
N1 Mo N3A C22A -96.8(6)
N2 Mo N3A C22A 130.3(8)
O2 Mo N3A C22A 170.0(6)
O3 Mo N3A C22A 5.2(6)
O1 Mo N3A C22A 93.0(6)
N3 Mo N3A C22A 3.0(4)
N1 Mo N3A C21 78.7(4)
N2 Mo N3A C21 -54.1(11)
O2 Mo N3A C21 -14.5(3)
O3 Mo N3A C21 -179.3(4)
O1 Mo N3A C21 -91.5(4)
N3 Mo N3A C21 178.5(8)
Mo N1 C1 C2 60.2(8)
Mo N1 C1 C6 -120.7(6)
N1 C1 C2 C3 178.9(2)
C6 C1 C2 C3 -0.2(4)
N1 C1 C2 C7 0.5(4)
C6 C1 C2 C7 -178.6(3)
C1 C2 C3 C4 -1.5(4)
C7 C2 C3 C4 176.9(3)
C2 C3 C4 C5 1.6(4)
C2 C3 C4 C8 -178.7(3)
C3 C4 C5 C6 0.2(4)
C8 C4 C5 C6 -179.5(3)
C4 C5 C6 C1 -1.9(4)
C4 C5 C6 C9 175.8(3)
N1 C1 C6 C5 -177.3(2)
C2 C1 C6 C5 1.9(4)
N1 C1 C6 C9 5.0(4)
C2 C1 C6 C9 -175.8(3)
Mo N2 C10 C11 -173.6(2)
Mo N2 C10 C15 8.3(3)
N2 C10 C11 C12 -174.5(2)
C15 C10 C11 C12 3.4(4)
C10 C11 C12 C13 -0.9(4)
C11 C12 C13 C14 -1.2(4)
C12 C13 C14 C15 0.7(4)
Mo O1 C15 C14 180.0(2)
Mo O1 C15 C10 -2.1(3)
C13 C14 C15 O1 179.6(2)
C13 C14 C15 C10 1.7(4)
N2 C10 C15 O1 -3.7(3)
C11 C10 C15 O1 178.1(2)
N2 C10 C15 C14 174.4(2)
C11 C10 C15 C14 -3.8(4)
Mo O2 C16 C17 159.2(2)
Mo O2 C16 C21 -24.4(4)
O2 C16 C17 C18 173.6(3)
C21 C16 C17 C18 -2.9(4)
C16 C17 C18 C19 0.7(4)
C17 C18 C19 C20 0.9(4)
C18 C19 C20 C21 -0.2(4)
C19 C20 C21 C16 -2.0(4)
C19 C20 C21 C22 -179.2(3)
C19 C20 C21 N3A 178.2(5)
O2 C16 C21 C20 -172.9(2)
C17 C16 C21 C20 3.5(4)
O2 C16 C21 C22 3.7(4)
C17 C16 C21 C22 -179.9(3)
O2 C16 C21 N3A 7.0(4)
C17 C16 C21 N3A -176.6(3)
N3 C22 C21 C20 -176.7(3)
N3 C22 C21 C16 6.5(5)
N3 C22 C21 N3A 0.4(5)
C22A N3A C21 C20 3.8(9)
Mo N3A C21 C20 -172.1(3)
C22A N3A C21 C16 -176.0(5)
Mo N3A C21 C16 8.0(4)
C22A N3A C21 C22 -0.6(5)
Mo N3A C21 C22 -176.6(8)
C22 N3 C23 C28 -177.5(3)
Mo N3 C23 C28 -3.2(3)
C22 N3 C23 C24 0.4(5)
Mo N3 C23 C24 174.8(3)
C22 N3 C23 C22A 1.5(5)
Mo N3 C23 C22A 175.8(5)
N3A C22A C23 C28 0.0(10)
N3A C22A C23 C24 177.5(5)
N3A C22A C23 N3 -1.7(4)
C28 C23 C24 C25 0.5(4)
N3 C23 C24 C25 -177.3(3)
C22A C23 C24 C25 -177.9(4)
C23 C24 C25 C26 -0.1(4)
C24 C25 C26 C27 -0.2(4)
C25 C26 C27 C28 0.0(4)
Mo O3 C28 C23 10.5(4)
Mo O3 C28 C27 -171.0(2)
C24 C23 C28 O3 177.8(3)
N3 C23 C28 O3 -3.9(4)
C22A C23 C28 O3 -5.0(8)
C24 C23 C28 C27 -0.6(4)
N3 C23 C28 C27 177.7(3)
C22A C23 C28 C27 176.5(6)
C26 C27 C28 O3 -178.1(3)
C26 C27 C28 C23 0.4(4)
